data_4518718
loop_
_publ_author_name
'Sobczak, Szymon'
'Ratajczyk, Paulina'
'Katrusiak, Andrzej'

_publ_section_title
;
 Squeezing Out the Catalysts: A Sustainable Approach to Disulfide Bond
 Exchange in Aryl Disulfides
;
_journal_issue 20
_journal_name_full 'ACS Sustainable Chemistry &amp; Engineering'
_journal_page_first 7171
_journal_page_last 7178
_journal_paper_doi 10.1021/acssuschemeng.1c02240
_journal_volume 9
_journal_year 2021
_chemical_formula_moiety 'C12 H8 Cl N O2 S2'
_chemical_formula_sum 'C12 H8 Cl N O2 S2'
_chemical_formula_weight 297.76
_space_group_crystal_system triclinic
_space_group_IT_number 2
_space_group_name_Hall '-P 1'
_space_group_name_H-M_alt 'P -1'
_atom_sites_solution_hydrogens geom
_audit_creation_date 2020-09-22
_audit_creation_method
;
Olex2 1.3
(compiled 2020.07.31 svn.rc2a77460 for OlexSys, GUI svn.r6145)
;
_audit_update_record
;
2020-09-23 deposited with the CCDC.	2020-09-24 downloaded from the CCDC.
;
_cell_angle_alpha 77.313(7)
_cell_angle_beta 81.768(8)
_cell_angle_gamma 74.085(9)
_cell_formula_units_Z 2
_cell_length_a 7.4862(8)
_cell_length_b 7.6173(7)
_cell_length_c 12.2600(9)
_cell_measurement_reflns_used 629
_cell_measurement_temperature 299.8(2)
_cell_measurement_theta_max 42.1740
_cell_measurement_theta_min 6.1570
_cell_volume 653.34(11)
_computing_cell_refinement 'CrysAlisPro 1.171.39.43a (Rigaku OD, 2018)'
_computing_data_collection 'CrysAlisPro 1.171.39.43a (Rigaku OD, 2018)'
_computing_data_reduction 'CrysAlisPro 1.171.39.43a (Rigaku OD, 2018)'
_computing_molecular_graphics 'Olex2 1.3 (Dolomanov et al., 2009)'
_computing_publication_material 'Olex2 1.3 (Dolomanov et al., 2009)'
_computing_structure_refinement 'SHELXL 2018/1 (Sheldrick, 2015)'
_computing_structure_solution 'SHELXT 2018/2 (Sheldrick, 2018)'
_diffrn_ambient_temperature 299.8(2)
_diffrn_detector 'CCD plate'
_diffrn_detector_area_resol_mean 10.5357
_diffrn_detector_type Atlas
_diffrn_measured_fraction_theta_full 0.862
_diffrn_measured_fraction_theta_max 0.862
_diffrn_measurement_details
;
List of Runs (angles in degrees, time in seconds):

  # Type    Start    End  Width  t~exp~   \w     \q     \k     \f   Frames
#--------------------------------------------------------------------------
  1  \w    -63.00  33.00   1.00    7.92    --  -41.84  37.00  30.00   96
  2  \w   -110.00 -16.00   1.00    7.92    --  -41.84 -57.00  90.00   94
  3  \w    -63.00  31.00   1.00    7.92    --  -41.84  57.00-120.00   94
  4  \w     34.00  60.00   1.00    7.92    --   41.84-125.00 -60.00   26
  5  \w     46.00  58.00   1.00    7.92    --   41.84-125.00  60.00   12
;
_diffrn_measurement_device 'four-circle diffractometer'
_diffrn_measurement_device_type 'SuperNova, Single source at offset/far, Atlas'
_diffrn_measurement_method '\w scans'
_diffrn_orient_matrix_type 'CrysAlisPro convention (1999,Acta A55,543-557)'
_diffrn_orient_matrix_UB_11 0.1455985000
_diffrn_orient_matrix_UB_12 -0.1880874000
_diffrn_orient_matrix_UB_13 0.0032136000
_diffrn_orient_matrix_UB_21 -0.1568071000
_diffrn_orient_matrix_UB_22 -0.1020220000
_diffrn_orient_matrix_UB_23 0.0338527000
_diffrn_orient_matrix_UB_31 -0.0191118000
_diffrn_orient_matrix_UB_32 0.0095430000
_diffrn_orient_matrix_UB_33 -0.1247571000
_diffrn_radiation_monochromator mirror
_diffrn_radiation_probe x-ray
_diffrn_radiation_type 'Cu K\a'
_diffrn_radiation_wavelength 1.54184
_diffrn_reflns_av_R_equivalents 0.0038
_diffrn_reflns_av_unetI/netI 0.0112
_diffrn_reflns_Laue_measured_fraction_full 0.862
_diffrn_reflns_Laue_measured_fraction_max 0.862
_diffrn_reflns_limit_h_max 6
_diffrn_reflns_limit_h_min -4
_diffrn_reflns_limit_k_max 6
_diffrn_reflns_limit_k_min -6
_diffrn_reflns_limit_l_max 9
_diffrn_reflns_limit_l_min -9
_diffrn_reflns_number 1021
_diffrn_reflns_point_group_measured_fraction_full 0.862
_diffrn_reflns_point_group_measured_fraction_max 0.862
_diffrn_reflns_theta_full 42.707
_diffrn_reflns_theta_max 42.707
_diffrn_reflns_theta_min 7.436
_diffrn_source 'micro-focus sealed X-ray tube'
_diffrn_source_type 'SuperNova (Cu) X-ray Source'
_exptl_absorpt_coefficient_mu 5.524
_exptl_absorpt_correction_T_max 1.00000
_exptl_absorpt_correction_T_min 0.63733
_exptl_absorpt_correction_type gaussian
_exptl_absorpt_process_details
;
CrysAlisPro 1.171.39.43a (Rigaku Oxford Diffraction, 2018)
Empirical absorption correction using spherical harmonics,
 implemented in SCALE3 ABSPACK scaling algorithm.
;
_exptl_crystal_colour 'clear colourless'
_exptl_crystal_colour_lustre clear
_exptl_crystal_colour_primary colourless
_exptl_crystal_density_diffrn 1.514
_exptl_crystal_description block
_exptl_crystal_F_000 304
_exptl_crystal_size_max 0.1
_exptl_crystal_size_mid 0.08
_exptl_crystal_size_min 0.04
_refine_diff_density_max 0.133
_refine_diff_density_min -0.126
_refine_diff_density_rms 0.031
_refine_ls_extinction_method none
_refine_ls_goodness_of_fit_ref 1.078
_refine_ls_hydrogen_treatment constr
_refine_ls_matrix_type full
_refine_ls_number_parameters 188
_refine_ls_number_reflns 803
_refine_ls_number_restraints 107
_refine_ls_restrained_S_all 1.258
_refine_ls_R_factor_all 0.0433
_refine_ls_R_factor_gt 0.0393
_refine_ls_shift/su_max 0.000
_refine_ls_shift/su_mean 0.000
_refine_ls_structure_factor_coef Fsqd
_refine_ls_weighting_details 'w=1/[\s^2^(Fo^2^)+(0.0530P)^2^+0.5730P] where P=(Fo^2^+2Fc^2^)/3'
_refine_ls_weighting_scheme calc
_refine_ls_wR_factor_gt 0.1005
_refine_ls_wR_factor_ref 0.1035
_reflns_Friedel_coverage 0.000
_reflns_number_gt 711
_reflns_number_total 803
_reflns_threshold_expression 'I > 2\s(I)'
_cod_data_source_file sc1c02240_si_001.cif
_cod_data_source_block 4no2-ss_4cl
_cod_depositor_comments 'Adding full bibliography for 4518716--4518724.cif.'
_cod_database_code 4518718
_shelx_shelxl_version_number 2018/1
_chemical_oxdiff_formula C12H8ClNO2S2
_shelx_space_group_comment
;
The symmetry employed for this shelxl refinement is uniquely defined
by the following loop, which should always be used as a source of
symmetry information in preference to the above space-group names.
They are only intended as comments.
;
_shelx_estimated_absorpt_t_max 0.809
_shelx_estimated_absorpt_t_min 0.608
_reflns_odcompleteness_completeness 32.81
_reflns_odcompleteness_iscentric 1
_reflns_odcompleteness_theta 69.95
_olex2_refinement_description
;
1. Fixed Uiso
 At 1.2 times of:
  All C(H) groups
2. Restrained distances
 O2'-O1'
 2.1 with sigma of 0.02
 N1'-O2'
 1.2 with sigma of 0.02
 N1'-O1'
 1.2 with sigma of 0.02
 O1'-N1' \\sim O2'-N1' \\sim O1-N1 \\sim O2-N1
 with sigma of 0.02
 N1'-C4' \\sim N1-C4
 with sigma of 0.02
3. Restrained planarity
 O2', N1', C4', O1', C3', C5'
 with sigma of 0.1
4. Rigid bond restraints
 O1', N1', O2'
 with sigma for 1-2 distances of 0.01 and sigma for 1-3 distances of 0.01
 C3', C2', C1', C6', C5', C4'
 with sigma for 1-2 distances of 0.01 and sigma for 1-3 distances of 0.01
5. Uiso/Uaniso restraints and constraints
O1' \\sim N1' \\sim O2': within 2A with sigma of 0.04 and sigma for terminal
atoms of 0.08 within 2A
C3' \\sim C4' \\sim C5' \\sim C6' \\sim C1' \\sim C2': within 2A with sigma of
0.04 and sigma for terminal atoms of 0.08 within 2A
Uanis(O2') \\sim Ueq, Uanis(N1') \\sim Ueq: with sigma of 0.1 and sigma for
terminal atoms of 0.2
Uanis(N1') \\sim Ueq, Uanis(O2') \\sim Ueq: with sigma of 0.01 and sigma for
terminal atoms of 0.02
Uanis(N1') \\sim Ueq: with sigma of 0.008 and sigma for terminal atoms of 0.016
6. Rigid body (RIGU) restrains
 O1, O2, N1, Cl1
 with sigma for 1-2 distances of 0.004 and sigma for 1-3 distances of 0.004
 N1', O1', O2', Cl1'
 with sigma for 1-2 distances of 0.004 and sigma for 1-3 distances of 0.004
 O2', N1', O1'
 with sigma for 1-2 distances of 0.004 and sigma for 1-3 distances of 0.004
 O1', N1', O2'
 with sigma for 1-2 distances of 0.004 and sigma for 1-3 distances of 0.004
7. Others
 1*[Sof(Cl1')+Sof(O1)+Sof(O2)+Sof(N1)+Sof(Cl1)+Sof(O2')+Sof(O1')+Sof(N1')]=1
 with esd of 0.01
 Sof(Cl1)=Sof(O2')=Sof(O1')=Sof(N1')=1-FVAR(1)
 Sof(Cl1')=Sof(O1)=Sof(O2)=Sof(N1)=FVAR(1)
8.a Aromatic/amide H refined with riding coordinates:
 C3'(H3'), C5'(H5'), C6'(H6'), C2'(H2'), C5(H5), C6(H6), C2(H2), C3(H3)
8.b Fitted hexagon refined as free rotating group:
 C4(C5,C6,C1,C2,C3)
;
_olex2_submission_special_instructions 'No special instructions were received'
_oxdiff_exptl_absorpt_empirical_details
;
Empirical correction (ABSPACK) includes:
- Absorption correction using spherical harmonics
- Frame scaling
;
_oxdiff_exptl_absorpt_empirical_full_max 1.488
_oxdiff_exptl_absorpt_empirical_full_min 0.770

loop_
_space_group_symop_operation_xyz
'x, y, z'
'-x, -y, -z'

loop_
_atom_site_label
_atom_site_type_symbol
_atom_site_fract_x
_atom_site_fract_y
_atom_site_fract_z
_atom_site_U_iso_or_equiv
_atom_site_adp_type
_atom_site_occupancy
_atom_site_site_symmetry_order
_atom_site_calc_flag
_atom_site_refinement_flags_posn
_atom_site_refinement_flags_adp
_atom_site_refinement_flags_occupancy
_atom_site_disorder_assembly
_atom_site_disorder_group
Cl1' Cl 0.2784(6) 0.9194(5) -0.1223(4) 0.163(2) Uani 0.809(8) 1 d . . P A 1
S1' S 0.1906(2) 0.1671(2) 0.19488(16) 0.1195(8) Uani 1 1 d . . . . .
S1 S 0.0389(2) 0.2246(2) 0.33864(17) 0.1262(8) Uani 1 1 d . . . . .
O1 O 0.4801(17) 0.2940(13) 0.7429(8) 0.163(4) Uani 0.809(8) 1 d D . P A 1
O2 O 0.6930(13) 0.2659(13) 0.6308(9) 0.144(3) Uani 0.809(8) 1 d D . P A 1
N1 N 0.537(2) 0.272(3) 0.6542(13) 0.108(5) Uani 0.809(8) 1 d D . P A 1
C3' C 0.1918(8) 0.7073(9) 0.0795(7) 0.0961(19) Uani 1 1 d . U . . .
H3' H 0.169269 0.816426 0.107177 0.115 Uiso 1 1 calc R U . . .
C5' C 0.2810(8) 0.5478(10) -0.0720(6) 0.1046(19) Uani 1 1 d . U . . .
H5' H 0.318669 0.547778 -0.147685 0.125 Uiso 1 1 calc R U . . .
C6' C 0.2617(8) 0.3858(9) -0.0014(7) 0.103(2) Uani 1 1 d . U . . .
H6' H 0.286170 0.276800 -0.029411 0.124 Uiso 1 1 calc R U . . .
C2' C 0.1709(8) 0.5470(9) 0.1513(5) 0.0951(18) Uani 1 1 d . U . . .
H2' H 0.133181 0.548117 0.226890 0.114 Uiso 1 1 calc R U . . .
C4 C 0.4275(11) 0.2631(5) 0.5794(6) 0.089(2) Uani 1 1 d DG . . . .
C5 C 0.5000(5) 0.2475(5) 0.4700(7) 0.0964(19) Uani 1 1 d G . . A .
H5 H 0.624448 0.246451 0.448043 0.116 Uiso 1 1 calc R U . . .
C6 C 0.3867(11) 0.2336(5) 0.3935(4) 0.0965(19) Uani 1 1 d G . . A .
H6 H 0.435255 0.223166 0.320364 0.116 Uiso 1 1 calc R U . . .
C1 C 0.2008(10) 0.2352(5) 0.4264(7) 0.0950(19) Uani 1 1 d G . . A .
C2 C 0.1282(6) 0.2507(5) 0.5357(8) 0.115(2) Uani 1 1 d G . . A .
H2 H 0.003783 0.251780 0.557676 0.137 Uiso 1 1 calc R U . . .
C3 C 0.2415(13) 0.2647(5) 0.6122(4) 0.114(2) Uani 1 1 d G . . A .
H3 H 0.192973 0.275065 0.685357 0.137 Uiso 1 1 calc R U . . .
C4' C 0.2452(8) 0.7092(10) -0.0320(7) 0.0905(18) Uani 1 1 d D U . . .
C1' C 0.2060(7) 0.3842(8) 0.1110(6) 0.0908(18) Uani 1 1 d . U . . .
Cl1 Cl 0.586(2) 0.294(3) 0.6798(12) 0.063(6) Uani 0.191(8) 1 d . . P A 2
O2' O 0.288(3) 0.836(3) -0.2041(15) 0.078(7) Uani 0.191(8) 1 d D U P A 2
O1' O 0.218(5) 1.004(3) -0.072(2) 0.111(10) Uani 0.191(8) 1 d D U P A 2
N1' N 0.255(3) 0.863(3) -0.1083(18) 0.051(8) Uani 0.191(8) 1 d D U P A 2

loop_
_atom_site_aniso_label
_atom_site_aniso_U_11
_atom_site_aniso_U_22
_atom_site_aniso_U_33
_atom_site_aniso_U_23
_atom_site_aniso_U_13
_atom_site_aniso_U_12
Cl1' 0.143(3) 0.120(3) 0.210(6) 0.002(2) -0.010(3) -0.036(2)
S1' 0.1291(15) 0.0834(12) 0.1586(18) -0.0318(11) -0.0317(12) -0.0306(10)
S1 0.0987(13) 0.1232(15) 0.1626(19) -0.0139(12) -0.0143(12) -0.0462(10)
O1 0.202(9) 0.171(7) 0.127(9) -0.064(6) -0.025(6) -0.033(6)
O2 0.132(7) 0.164(7) 0.151(8) -0.031(5) -0.039(6) -0.046(6)
N1 0.129(10) 0.094(7) 0.114(11) -0.036(8) -0.035(9) -0.021(7)
C3' 0.103(4) 0.080(4) 0.114(6) -0.037(4) -0.020(4) -0.017(3)
C5' 0.099(4) 0.111(5) 0.109(5) -0.042(4) -0.024(4) -0.011(4)
C6' 0.100(5) 0.090(4) 0.135(6) -0.059(4) -0.029(4) -0.008(4)
C2' 0.105(4) 0.087(5) 0.101(5) -0.034(4) -0.012(4) -0.020(4)
C4 0.104(8) 0.065(4) 0.089(8) -0.009(4) -0.010(5) -0.012(4)
C5 0.088(5) 0.091(4) 0.103(7) -0.009(4) -0.006(6) -0.021(3)
C6 0.087(6) 0.097(4) 0.101(6) -0.014(4) 0.007(6) -0.027(4)
C1 0.096(7) 0.077(4) 0.102(7) -0.001(3) 0.007(4) -0.026(3)
C2 0.085(5) 0.112(5) 0.134(8) -0.005(5) 0.005(7) -0.025(4)
C3 0.095(7) 0.099(5) 0.122(7) -0.005(4) 0.016(7) -0.006(4)
C4' 0.079(4) 0.094(5) 0.106(5) -0.040(5) -0.019(4) -0.012(3)
C1' 0.080(4) 0.079(4) 0.125(6) -0.040(4) -0.026(4) -0.013(3)
Cl1 0.074(11) 0.073(8) 0.039(10) -0.015(6) -0.006(7) -0.010(7)
O2' 0.102(12) 0.087(12) 0.067(11) -0.047(9) -0.005(9) -0.038(9)
O1' 0.20(3) 0.066(13) 0.070(15) -0.026(10) 0.008(15) -0.033(14)
N1' 0.046(11) 0.067(11) 0.051(10) -0.023(8) -0.020(7) -0.014(7)

loop_
_atom_type_symbol
_atom_type_description
_atom_type_scat_dispersion_real
_atom_type_scat_dispersion_imag
_atom_type_scat_source
C C 0.0181 0.0091 'International Tables Vol C Tables 4.2.6.8 and 6.1.1.4'
H H 0.0000 0.0000 'International Tables Vol C Tables 4.2.6.8 and 6.1.1.4'
Cl Cl 0.3639 0.7018 'International Tables Vol C Tables 4.2.6.8 and 6.1.1.4'
N N 0.0311 0.0180 'International Tables Vol C Tables 4.2.6.8 and 6.1.1.4'
O O 0.0492 0.0322 'International Tables Vol C Tables 4.2.6.8 and 6.1.1.4'
S S 0.3331 0.5567 'International Tables Vol C Tables 4.2.6.8 and 6.1.1.4'

loop_
_geom_angle_atom_site_label_1
_geom_angle_atom_site_label_2
_geom_angle_atom_site_label_3
_geom_angle
_geom_angle_site_symmetry_1
_geom_angle_site_symmetry_3
_geom_angle_publ_flag
C1' S1' S1 106.0(3) . . ?
C1 S1 S1' 105.3(3) . . ?
O1 N1 O2 116.3(18) . . ?
O1 N1 C4 122.0(14) . . ?
O2 N1 C4 121.6(13) . . ?
C2' C3' H3' 119.5 . . ?
C4' C3' H3' 119.5 . . ?
C4' C3' C2' 121.1(6) . . ?
C6' C5' H5' 119.7 . . ?
C4' C5' H5' 119.7 . . ?
C4' C5' C6' 120.5(7) . . ?
C5' C6' H6' 119.9 . . ?
C5' C6' C1' 120.2(6) . . ?
C1' C6' H6' 119.9 . . ?
C3' C2' H2' 120.1 . . ?
C3' C2' C1' 119.7(6) . . ?
C1' C2' H2' 120.1 . . ?
N1 C4 C5 120.3(9) . . ?
N1 C4 C3 119.7(9) . . ?
C5 C4 C3 120.0 . . ?
C5 C4 Cl1 118.4(7) . . ?
C3 C4 Cl1 121.5(7) . . ?
C4 C5 H5 120.0 . . ?
C6 C5 C4 120.0 . . ?
C6 C5 H5 120.0 . . ?
C5 C6 H6 120.0 . . ?
C5 C6 C1 120.0 . . ?
C1 C6 H6 120.0 . . ?
C6 C1 S1 125.3(6) . . ?
C6 C1 C2 120.0 . . ?
C2 C1 S1 114.7(6) . . ?
C1 C2 H2 120.0 . . ?
C3 C2 C1 120.0 . . ?
C3 C2 H2 120.0 . . ?
C4 C3 H3 120.0 . . ?
C2 C3 C4 120.0 . . ?
C2 C3 H3 120.0 . . ?
C3' C4' Cl1' 119.8(5) . . ?
C3' C4' C5' 119.3(7) . . ?
C5' C4' Cl1' 120.9(7) . . ?
N1' C4' C3' 124.2(10) . . ?
N1' C4' C5' 116.4(11) . . ?
C6' C1' S1' 116.5(5) . . ?
C6' C1' C2' 119.2(6) . . ?
C2' C1' S1' 124.3(6) . . ?
O2' N1' C4' 113.1(17) . . ?
O1' N1' C4' 115.1(19) . . ?
O1' N1' O2' 132(2) . . ?

loop_
_geom_bond_atom_site_label_1
_geom_bond_atom_site_label_2
_geom_bond_distance
_geom_bond_site_symmetry_2
_geom_bond_publ_flag
Cl1' C4' 1.792(8) . ?
S1' S1 2.020(3) . ?
S1' C1' 1.769(6) . ?
S1 C1 1.760(5) . ?
O1 N1 1.140(13) . ?
O2 N1 1.152(14) . ?
N1 C4 1.339(14) . ?
C3' H3' 0.9300 . ?
C3' C2' 1.373(8) . ?
C3' C4' 1.366(8) . ?
C5' H5' 0.9300 . ?
C5' C6' 1.374(8) . ?
C5' C4' 1.368(8) . ?
C6' H6' 0.9300 . ?
C6' C1' 1.379(8) . ?
C2' H2' 0.9300 . ?
C2' C1' 1.381(8) . ?
C4 C5 1.3900 . ?
C4 C3 1.3900 . ?
C4 Cl1 1.922(16) . ?
C5 H5 0.9300 . ?
C5 C6 1.3900 . ?
C6 H6 0.9300 . ?
C6 C1 1.3900 . ?
C1 C2 1.3900 . ?
C2 H2 0.9300 . ?
C2 C3 1.3900 . ?
C3 H3 0.9300 . ?
C4' N1' 1.34(2) . ?
O2' N1' 1.216(13) . ?
O1' N1' 1.201(14) . ?

loop_
_geom_torsion_atom_site_label_1
_geom_torsion_atom_site_label_2
_geom_torsion_atom_site_label_3
_geom_torsion_atom_site_label_4
_geom_torsion
_geom_torsion_site_symmetry_1
_geom_torsion_site_symmetry_2
_geom_torsion_site_symmetry_3
_geom_torsion_site_symmetry_4
_geom_torsion_publ_flag
S1' S1 C1 C6 9.2(3) . . . . ?
S1' S1 C1 C2 -172.36(16) . . . . ?
S1 S1' C1' C6' -164.1(4) . . . . ?
S1 S1' C1' C2' 17.6(5) . . . . ?
S1 C1 C2 C3 -178.5(3) . . . . ?
O1 N1 C4 C5 176.1(17) . . . . ?
O1 N1 C4 C3 -6(3) . . . . ?
O2 N1 C4 C5 -1(3) . . . . ?
O2 N1 C4 C3 177.8(16) . . . . ?
N1 C4 C5 C6 178.4(11) . . . . ?
N1 C4 C3 C2 -178.4(11) . . . . ?
C3' C2' C1' S1' 178.2(4) . . . . ?
C3' C2' C1' C6' 0.0(8) . . . . ?
C3' C4' N1' O2' -173.2(11) . . . . ?
C3' C4' N1' O1' 2(3) . . . . ?
C5' C6' C1' S1' -178.7(4) . . . . ?
C5' C6' C1' C2' -0.3(9) . . . . ?
C5' C4' N1' O2' 2.7(18) . . . . ?
C5' C4' N1' O1' 178.1(19) . . . . ?
C6' C5' C4' Cl1' 177.7(5) . . . . ?
C6' C5' C4' C3' 0.7(9) . . . . ?
C6' C5' C4' N1' -175.4(11) . . . . ?
C2' C3' C4' Cl1' -178.0(5) . . . . ?
C2' C3' C4' C5' -1.0(9) . . . . ?
C2' C3' C4' N1' 174.8(12) . . . . ?
C4 C5 C6 C1 0.0 . . . . ?
C5 C4 C3 C2 0.0 . . . . ?
C5 C6 C1 S1 178.3(3) . . . . ?
C5 C6 C1 C2 0.0 . . . . ?
C6 C1 C2 C3 0.0 . . . . ?
C1 C2 C3 C4 0.0 . . . . ?
C3 C4 C5 C6 0.0 . . . . ?
C4' C3' C2' C1' 0.7(9) . . . . ?
C4' C5' C6' C1' -0.1(9) . . . . ?
Cl1 C4 C5 C6 -176.9(8) . . . . ?
Cl1 C4 C3 C2 176.9(8) . . . . ?
